data_2206256
loop_
_publ_author_name
'Jian-Ming Gu'
'Xiu-Rong Hu'
'Wei-Ming Xu'

_publ_section_title
;
 2-(4-Methylphenylsulfonyl)-1,3-diphenylprop-2-en-1-one
;
_journal_issue 7
_journal_name_full 'Acta Crystallographica Section E'
_journal_page_first o2183
_journal_page_last o2184
_journal_paper_doi 10.1107/S1600536805018684
_journal_volume 61
_journal_year 2005
_chemical_formula_iupac 'C22 H18 O3 S'
_chemical_formula_moiety 'C22 H18 O3 S'
_chemical_formula_sum 'C22 H18 O3 S'
_chemical_formula_weight 362.44
_chemical_name_systematic
;
2-(4-Methylphenylsulfonyl)-1,3-diphenylprop-2-en-1-one
;
_space_group_IT_number 14
_symmetry_cell_setting monoclinic
_symmetry_space_group_name_Hall '-P 2yn'
_symmetry_space_group_name_H-M 'P 1 21/n 1'
_cell_angle_alpha 90
_cell_angle_beta 92.9198(9)
_cell_angle_gamma 90
_cell_formula_units_Z 4
_cell_length_a 13.6890(4)
_cell_length_b 8.2386(2)
_cell_length_c 16.7066(5)
_cell_measurement_reflns_used 12090
_cell_measurement_temperature 296.0(10)
_cell_measurement_theta_max 27.4
_cell_measurement_theta_min 2.5
_cell_volume 1881.69(9)
_computing_cell_refinement PROCESS-AUTO
_computing_data_collection 'PROCESS-AUTO (Rigaku, 1998)'
_computing_data_reduction 'CrystalStructure (Rigaku/MSC, 2004)'
_computing_molecular_graphics 'ORTEP-3 for Windows (Farrugia, 1997)'
_computing_publication_material CrystalStructure
_computing_structure_refinement 'CRYSTALS (Watkin <i>et al.</i>, 1996)'
_computing_structure_solution 'SIR97 (Altomare <i>et al.</i>, 1999)'
_diffrn_detector_area_resol_mean 10.00
_diffrn_measured_fraction_theta_full 1.0000
_diffrn_measured_fraction_theta_max 0.9998
_diffrn_measurement_device_type 'Rigaku R-AXIS RAPID'
_diffrn_measurement_method \w
_diffrn_radiation_type 'Mo K\a'
_diffrn_radiation_wavelength 0.7107
_diffrn_reflns_av_R_equivalents 0.025
_diffrn_reflns_limit_h_max 17
_diffrn_reflns_limit_h_min -17
_diffrn_reflns_limit_k_max 10
_diffrn_reflns_limit_k_min -10
_diffrn_reflns_limit_l_max 21
_diffrn_reflns_limit_l_min -21
_diffrn_reflns_number 18258
_diffrn_reflns_theta_full 27.00
_diffrn_reflns_theta_max 27.42
_exptl_absorpt_coefficient_mu 0.190
_exptl_absorpt_correction_T_max 0.963
_exptl_absorpt_correction_T_min 0.827
_exptl_absorpt_correction_type multi-scan
_exptl_absorpt_process_details '(ABSCOR; Higashi, 1995)'
_exptl_crystal_colour colorless
_exptl_crystal_density_diffrn 1.279
_exptl_crystal_density_method 'not measured'
_exptl_crystal_description block
_exptl_crystal_F_000 760.00
_exptl_crystal_size_max 0.60
_exptl_crystal_size_mid 0.40
_exptl_crystal_size_min 0.20
_refine_diff_density_max 0.29
_refine_diff_density_min -0.28
_refine_ls_extinction_coef 12E1(4)
_refine_ls_extinction_method 'Larson (1970)'
_refine_ls_goodness_of_fit_ref 1.004
_refine_ls_hydrogen_treatment constr
_refine_ls_number_parameters 236
_refine_ls_number_reflns 4116
_refine_ls_R_factor_gt 0.0450
_refine_ls_shift/su_max 0.0000
_refine_ls_structure_factor_coef Fsqd
_refine_ls_weighting_details 'w = 1/[0.0024Fo^2^ + \s(Fo^2^)]/(4Fo^2^)'
_refine_ls_weighting_scheme calc
_refine_ls_wR_factor_ref 0.1410
_reflns_number_gt 3067
_reflns_number_total 4301
_reflns_threshold_expression F^2^>2\s(F^2^)
_cod_data_source_file ob6534.cif
_cod_data_source_block I
_cod_original_sg_symbol_H-M 'P 21/n'
_cod_database_code 2206256
_cod_database_fobs_code 2206256

loop_
_symmetry_equiv_pos_site_id
_symmetry_equiv_pos_as_xyz
1 +X,+Y,+Z
2 1/2-X,1/2+Y,1/2-Z
3 -X,-Y,-Z
4 1/2+X,1/2-Y,1/2+Z

loop_
_atom_site_label
_atom_site_fract_x
_atom_site_fract_y
_atom_site_fract_z
_atom_site_U_iso_or_equiv
_atom_site_adp_type
_atom_site_calc_flag
_atom_site_refinement_flags
_atom_site_occupancy
_atom_site_type_symbol
S1 0.67670(3) 0.46093(5) 0.84053(3) 0.04790(10) Uani d . 1.00 S
O1 0.43450(10) 0.4160(2) 0.82050(10) 0.0884(6) Uani d . 1.00 O
O2 0.76991(9) 0.4379(2) 0.80708(8) 0.0634(4) Uani d . 1.00 O
O3 0.65930(10) 0.60960(10) 0.88222(9) 0.0680(4) Uani d . 1.00 O
C1 0.58570(10) 0.4447(2) 0.76170(10) 0.0449(4) Uani d . 1.00 C
C2 0.61020(10) 0.3744(2) 0.69380(10) 0.0479(5) Uani d . 1.00 C
C3 0.55070(10) 0.3365(2) 0.62070(10) 0.0519(5) Uani d . 1.00 C
C4 0.4514(2) 0.3688(3) 0.6091(2) 0.0756(7) Uani d . 1.00 C
C5 0.4010(2) 0.3252(3) 0.5391(2) 0.0854(8) Uani d . 1.00 C
C6 0.4465(2) 0.2479(3) 0.4801(2) 0.0871(8) Uani d . 1.00 C
C7 0.5434(2) 0.2137(4) 0.4907(2) 0.1010(10) Uani d . 1.00 C
C8 0.5958(2) 0.2572(3) 0.56040(10) 0.0724(7) Uani d . 1.00 C
C9 0.48580(10) 0.5030(2) 0.78320(10) 0.0500(5) Uani d . 1.00 C
C10 0.45400(10) 0.6672(2) 0.75640(10) 0.0473(4) Uani d . 1.00 C
C11 0.51970(10) 0.7878(2) 0.73890(10) 0.0513(5) Uani d . 1.00 C
C12 0.4867(2) 0.9402(2) 0.71640(10) 0.0660(6) Uani d . 1.00 C
C13 0.3882(2) 0.9697(3) 0.7078(2) 0.0819(8) Uani d . 1.00 C
C14 0.3222(2) 0.8496(3) 0.7218(2) 0.0893(8) Uani d . 1.00 C
C15 0.35510(10) 0.7005(2) 0.7470(2) 0.0765(7) Uani d . 1.00 C
C16 0.65580(10) 0.2977(2) 0.90520(10) 0.0454(4) Uani d . 1.00 C
C17 0.67170(10) 0.1405(2) 0.87920(10) 0.0532(5) Uani d . 1.00 C
C18 0.65980(10) 0.0126(2) 0.93070(10) 0.0624(6) Uani d . 1.00 C
C19 0.6333(2) 0.0374(3) 1.00860(10) 0.0671(6) Uani d . 1.00 C
C20 0.6155(2) 0.1941(3) 1.03250(10) 0.0805(8) Uani d . 1.00 C
C21 0.6256(2) 0.3255(3) 0.98150(10) 0.0675(6) Uani d . 1.00 C
C22 0.6252(2) -0.1042(4) 1.0653(2) 0.1070(10) Uani d . 1.00 C
H1 0.6791 0.3428 0.6924 0.057 Uiso c R 1.00 H
H2 0.4168 0.4239 0.6513 0.090 Uiso c R 1.00 H
H3 0.3311 0.3502 0.5320 0.101 Uiso c R 1.00 H
H4 0.4102 0.2171 0.4304 0.103 Uiso c R 1.00 H
H5 0.5767 0.1569 0.4484 0.120 Uiso c R 1.00 H
H6 0.6657 0.2316 0.5667 0.087 Uiso c R 1.00 H
H7 0.5900 0.7650 0.7425 0.062 Uiso c R 1.00 H
H8 0.5336 1.0270 0.7068 0.079 Uiso c R 1.00 H
H9 0.3648 1.0777 0.6913 0.098 Uiso c R 1.00 H
H10 0.2519 0.8704 0.7138 0.107 Uiso c R 1.00 H
H11 0.3076 0.6158 0.7587 0.092 Uiso c R 1.00 H
H12 0.6912 0.1206 0.8245 0.064 Uiso c R 1.00 H
H13 0.6704 -0.0983 0.9119 0.075 Uiso c R 1.00 H
H14 0.5951 0.2135 1.0871 0.097 Uiso c R 1.00 H
H15 0.6115 0.4359 0.9994 0.082 Uiso c R 1.00 H
H16 0.5598 -0.1466 1.0611 0.129 Uiso c R 1.00 H
H17 0.6401 -0.0684 1.1193 0.129 Uiso c R 1.00 H
H18 0.6705 -0.1874 1.0516 0.129 Uiso c R 1.00 H

loop_
_atom_site_aniso_label
_atom_site_aniso_U_11
_atom_site_aniso_U_22
_atom_site_aniso_U_33
_atom_site_aniso_U_12
_atom_site_aniso_U_13
_atom_site_aniso_U_23
S1 0.0419(3) 0.0405(3) 0.0605(3) -0.0029(2) -0.0048(2) -0.0008(2)
O1 0.0531(8) 0.0770(10) 0.137(2) -0.0007(7) 0.0250(9) 0.0480(10)
O2 0.0365(6) 0.0791(9) 0.0739(9) -0.0048(6) -0.0024(6) 0.0101(7)
O3 0.0800(10) 0.0389(7) 0.0830(10) -0.0023(6) -0.0143(8) -0.0095(7)
C1 0.0367(8) 0.0359(8) 0.0620(10) -0.0006(6) -0.0018(7) 0.0057(7)
C2 0.0421(8) 0.0407(8) 0.0600(10) 0.0017(7) -0.0037(7) 0.0058(8)
C3 0.0530(10) 0.0391(8) 0.0620(10) -0.0017(7) -0.0098(8) 0.0083(8)
C4 0.0590(10) 0.0740(10) 0.091(2) 0.0140(10) -0.0210(10) -0.0170(10)
C5 0.0690(10) 0.083(2) 0.100(2) 0.0040(10) -0.0340(10) -0.0010(10)
C6 0.093(2) 0.094(2) 0.071(2) -0.0160(10) -0.0280(10) 0.0040(10)
C7 0.105(2) 0.135(2) 0.0610(10) -0.005(2) -0.0050(10) -0.018(2)
C8 0.0670(10) 0.089(2) 0.0610(10) -0.0020(10) 0.0000(10) -0.0040(10)
C9 0.0385(8) 0.0449(9) 0.0670(10) -0.0043(7) 0.0040(8) 0.0065(8)
C10 0.0374(8) 0.0420(8) 0.0630(10) 0.0006(7) 0.0067(7) -0.0038(8)
C11 0.0415(9) 0.0454(9) 0.0670(10) -0.0027(7) 0.0028(8) 0.0046(8)
C12 0.0600(10) 0.0460(10) 0.092(2) -0.0044(8) 0.0020(10) 0.0090(10)
C13 0.0680(10) 0.0480(10) 0.129(2) 0.0140(10) -0.0010(10) 0.0050(10)
C14 0.0480(10) 0.0570(10) 0.163(3) 0.0140(10) 0.0030(10) -0.0020(10)
C15 0.0398(9) 0.0480(10) 0.142(2) 0.0001(8) 0.0120(10) -0.0010(10)
C16 0.0418(8) 0.0425(8) 0.0517(9) 0.0035(7) -0.0002(7) -0.0034(7)
C17 0.0600(10) 0.0442(9) 0.0550(10) 0.0059(8) 0.0021(8) -0.0056(8)
C18 0.0650(10) 0.0443(9) 0.0770(10) 0.0034(9) -0.0060(10) 0.0020(9)
C19 0.0620(10) 0.0670(10) 0.0720(10) -0.0020(10) -0.0010(10) 0.0180(10)
C20 0.099(2) 0.088(2) 0.0560(10) 0.0060(10) 0.0190(10) 0.0040(10)
C21 0.0840(10) 0.0570(10) 0.0630(10) 0.0100(10) 0.0130(10) -0.0090(10)
C22 0.107(2) 0.104(2) 0.109(2) -0.013(2) -0.007(2) 0.054(2)

loop_
_atom_type_symbol
_atom_type_description
_atom_type_scat_dispersion_real
_atom_type_scat_dispersion_imag
_atom_type_scat_source
C C 0.003 0.002
;
International Tables for Crystallography
(1992, Vol. C, Tables 4.2.6.8 and 6.1.1.4)
;
H H 0.000 0.000
;
International Tables for Crystallography
(1992, Vol. C, Table 6.1.1.4)
;
S S 0.125 0.123
;
International Tables for Crystallography
(1992, Vol. C, Tables 4.2.6.8 and 6.1.1.4)
;
O O 0.011 0.006
;
International Tables for Crystallography
(1992, Vol. C, Tables 4.2.6.8 and 6.1.1.4)
;

loop_
_geom_angle_atom_site_label_1
_geom_angle_atom_site_label_2
_geom_angle_atom_site_label_3
_geom_angle
O3 S1 O2 118.45(9)
C1 S1 O2 107.87(8)
C16 S1 O2 108.34(8)
C1 S1 O3 107.31(8)
C16 S1 O3 108.57(9)
S1 C1 C2 118.00(10)
S1 C1 C9 114.30(10)
C16 S1 C1 105.58(8)
S1 C16 C17 119.30(10)
S1 C16 C21 120.40(10)
O1 C9 C1 119.6(2)
O1 C9 C10 122.0(2)
C9 C1 C2 127.6(2)
C1 C2 C3 130.5(2)
C1 C9 C10 118.4(2)
C2 C3 C4 125.0(2)
C2 C3 C8 117.4(2)
C8 C3 C4 117.5(2)
C3 C4 C5 120.9(2)
C3 C8 C7 120.5(2)
C4 C5 C6 120.9(2)
C5 C6 C7 119.0(3)
C6 C7 C8 121.2(3)
C9 C10 C11 122.40(10)
C9 C10 C15 119.1(2)
C15 C10 C11 118.5(2)
C10 C11 C12 120.3(2)
C10 C15 C14 121.2(2)
C11 C12 C13 119.8(2)
C12 C13 C14 120.5(2)
C13 C14 C15 119.5(2)
C21 C16 C17 120.2(2)
C16 C17 C18 119.7(2)
C16 C21 C20 118.8(2)
C17 C18 C19 121.3(2)
C18 C19 C20 118.1(2)
C18 C19 C22 120.5(2)
C19 C20 C21 121.9(2)
C22 C19 C20 121.5(2)
C1 C2 H1 114.7830
H1 C2 C3 114.7090
C3 C4 H2 119.5638
C3 C8 H6 119.7561
H2 C4 C5 119.5273
C4 C5 H3 119.5360
H3 C5 C6 119.5859
C5 C6 H4 120.4741
C6 C7 H5 119.4192
H4 C6 C7 120.4840
C7 C8 H6 119.7643
H5 C7 C8 119.4226
C10 C11 H7 119.8600
C10 C15 H11 119.4179
H7 C11 C12 119.8188
C11 C12 H8 120.0883
H8 C12 C13 120.1358
C12 C13 H9 119.7136
C13 C14 H10 120.2164
H9 C13 C14 119.7399
C14 C15 H11 119.3338
H10 C14 C15 120.2811
C16 C17 H12 120.1804
C16 C21 H15 120.6509
H12 C17 C18 120.1588
C17 C18 H13 119.2909
H13 C18 C19 119.3733
C19 C20 H14 119.0922
C19 C22 H16 109.4586
C19 C22 H17 109.4853
C19 C22 H18 109.4293
C20 C21 H15 120.5637
H14 C20 C21 119.0561
H17 C22 H16 109.4959
H18 C22 H16 109.4737
H18 C22 H17 109.4844

loop_
_geom_bond_atom_site_label_1
_geom_bond_atom_site_label_2
_geom_bond_distance
_geom_bond_publ_flag
S1 O2 1.4310(10) ?
S1 O3 1.4350(10) ?
S1 C1 1.770(2) ?
S1 C16 1.758(2) ?
O1 C9 1.201(3) ?
C1 C2 1.332(3) y
C1 C9 1.510(2) y
C2 C3 1.467(2) y
C3 C4 1.389(3) ?
C3 C8 1.374(3) ?
C4 C5 1.375(4) ?
C5 C6 1.352(4) ?
C6 C7 1.359(4) ?
C7 C8 1.383(4) ?
C9 C10 1.483(2) ?
C10 C11 1.381(2) ?
C10 C15 1.383(3) ?
C11 C12 1.380(3) ?
C12 C13 1.371(3) ?
C13 C14 1.368(3) ?
C14 C15 1.367(3) ?
C16 C17 1.386(2) ?
C16 C21 1.379(3) ?
C17 C18 1.375(3) ?
C18 C19 1.383(3) ?
C19 C20 1.377(3) ?
C19 C22 1.511(4) ?
C20 C21 1.389(3) ?
C2 H1 0.9800 ?
C4 H2 0.9800 ?
C5 H3 0.9800 ?
C6 H4 0.9800 ?
C7 H5 0.9800 ?
C8 H6 0.9800 ?
C11 H7 0.9800 ?
C12 H8 0.9800 ?
C13 H9 0.9800 ?
C14 H10 0.9800 ?
C15 H11 0.9800 ?
C17 H12 0.9800 ?
C18 H13 0.9800 ?
C20 H14 0.9800 ?
C21 H15 0.9800 ?
C22 H16 0.9600 ?
C22 H17 0.9600 ?
C22 H18 0.9600 ?

loop_
_geom_torsion_atom_site_label_1
_geom_torsion_atom_site_label_2
_geom_torsion_atom_site_label_3
_geom_torsion_atom_site_label_4
_geom_torsion
_geom_torsion_publ_flag
O2 S1 C1 C2 17.5(2) ?
O2 S1 C1 C9 -166.90(10) ?
O3 S1 C1 C2 146.20(10) ?
O3 S1 C1 C9 -38.2(2) ?
C16 S1 C1 C2 -98.1(2) ?
C16 S1 C1 C9 77.50(10) ?
O2 S1 C16 C17 -47.7(2) ?
O2 S1 C16 C21 131.2(2) ?
O3 S1 C16 C17 -177.50(10) ?
O3 S1 C16 C21 1.3(2) ?
C1 S1 C16 C17 67.6(2) ?
C1 S1 C16 C21 -113.5(2) ?
S1 C1 C2 C3 176.5(2) y
C9 C1 C2 C3 1.6(3) ?
S1 C1 C9 O1 -80.2(2) ?
S1 C1 C9 C10 100.4(2) ?
C2 C1 C9 O1 94.9(3) y
C2 C1 C9 C10 -84.5(3) ?
C1 C2 C3 C4 -0.5(4) y
C1 C2 C3 C8 -177.7(2) ?
C2 C3 C4 C5 -178.4(2) ?
C8 C3 C4 C5 -1.2(4) ?
C2 C3 C8 C7 178.1(3) ?
C4 C3 C8 C7 0.7(4) ?
C3 C4 C5 C6 1.0(5) ?
C4 C5 C6 C7 -0.2(4) ?
C5 C6 C7 C8 -0.3(5) ?
C6 C7 C8 C3 0.1(4) ?
O1 C9 C10 C11 157.3(2) ?
O1 C9 C10 C15 -24.2(4) y
C1 C9 C10 C11 -23.3(3) ?
C1 C9 C10 C15 155.3(2) ?
C9 C10 C11 C12 -178.1(2) ?
C15 C10 C11 C12 3.3(3) ?
C9 C10 C15 C14 -179.5(3) ?
C11 C10 C15 C14 -0.9(4) ?
C10 C11 C12 C13 -3.1(4) ?
C11 C12 C13 C14 0.5(5) ?
C12 C13 C14 C15 1.9(5) ?
C13 C14 C15 C10 -1.7(5) ?
S1 C16 C17 C18 177.0(2) ?
C21 C16 C17 C18 -1.8(3) ?
S1 C16 C21 C20 -176.3(2) ?
C17 C16 C21 C20 2.6(4) ?
C16 C17 C18 C19 -0.7(4) ?
C17 C18 C19 C20 2.3(4) ?
C17 C18 C19 C22 -177.1(3) ?
C18 C19 C20 C21 -1.5(4) ?
C22 C19 C20 C21 177.9(3) ?
C19 C20 C21 C16 -0.9(4) ?

loop_
_cod_related_entry_id
_cod_related_entry_database
_cod_related_entry_code
1 ChemSpider 21180554
